data_4128277
loop_
_publ_author_name
'Zhang, Juner'
'Huang, Xiongyi'
'Zhang, Ruijie K.'
'Arnold, Frances H.'

_publ_section_title
;
 Enantiodivergent \a-Amino C-H Fluoroalkylation Catalyzed by Engineered
 Cytochrome P450s.
;
_journal_issue 25
_journal_name_full 'Journal of the American Chemical Society'
_journal_page_first 9798
_journal_page_last 9802
_journal_paper_doi 10.1021/jacs.9b04344
_journal_volume 141
_journal_year 2019
_chemical_absolute_configuration ad
_chemical_formula_moiety 'C12 H14 F3 N'
_chemical_formula_sum 'C12 H14 F3 N'
_chemical_formula_weight 229.24
_space_group_crystal_system monoclinic
_space_group_IT_number 4
_space_group_name_Hall 'P 2yb'
_space_group_name_H-M_alt 'P 1 21 1'
_symmetry_space_group_name_Hall 'P 2yb'
_symmetry_space_group_name_H-M 'P 1 21 1'
_atom_sites_solution_hydrogens geom
_audit_creation_date 2019-03-30
_audit_creation_method
;
Olex2 1.2
(compiled 2018.05.29 svn.r3508 for OlexSys, GUI svn.r5506),
 SHELXL-2018/3, and manual edit
;
_cell_angle_alpha 90
_cell_angle_beta 116.975(5)
_cell_angle_gamma 90
_cell_formula_units_Z 4
_cell_length_a 8.3312(11)
_cell_length_b 17.574(2)
_cell_length_c 8.3790(11)
_cell_measurement_reflns_used 9509
_cell_measurement_temperature 100(2)
_cell_measurement_theta_max 80.16
_cell_measurement_theta_min 5.03
_cell_volume 1093.3(2)
_computing_cell_refinement 'SAINT V8.38A (Bruker-AXS, 2016)'
_computing_data_collection 'BIS V6.2.9/2018-03-16 & APEX3 v2018.7-2 (Bruker-AXS, 2018)'
_computing_data_reduction 'SAINT V8.38A (Bruker-AXS, 2016)'
_computing_molecular_graphics 'DIAMOND 3 (Crystal Impact, 1999)'
_computing_publication_material 'Olex2 (Dolomanov et al., 2009)'
_computing_structure_refinement 'SHELXL-2018/3 (Sheldrick, 2015)'
_computing_structure_solution 'SHELXT-2014/5 (Sheldrick, 2013)'
_diffrn_ambient_temperature 100.0
_diffrn_detector 'CPAD Area Detector'
_diffrn_detector_area_resol_mean 7.69
_diffrn_detector_type 'Bruker PHOTON II'
_diffrn_measured_fraction_theta_full 1.000
_diffrn_measured_fraction_theta_max 0.994
_diffrn_measurement_device '\k-geometry diffractometer'
_diffrn_measurement_device_type 'Bruker APEX-II CCD'
_diffrn_measurement_method '\f and \w scans'
_diffrn_radiation_monochromator 'multilayer mirrors'
_diffrn_radiation_type CuK\a
_diffrn_radiation_wavelength 1.54178
_diffrn_reflns_av_R_equivalents 0.0463
_diffrn_reflns_av_unetI/netI 0.0198
_diffrn_reflns_Laue_measured_fraction_full 1.000
_diffrn_reflns_Laue_measured_fraction_max 0.994
_diffrn_reflns_limit_h_max 10
_diffrn_reflns_limit_h_min -10
_diffrn_reflns_limit_k_max 22
_diffrn_reflns_limit_k_min -22
_diffrn_reflns_limit_l_max 10
_diffrn_reflns_limit_l_min -10
_diffrn_reflns_number 50963
_diffrn_reflns_point_group_measured_fraction_full 0.997
_diffrn_reflns_point_group_measured_fraction_max 0.978
_diffrn_reflns_theta_full 67.679
_diffrn_reflns_theta_max 80.766
_diffrn_reflns_theta_min 5.033
_diffrn_source 'microfocus sealed tube'
_diffrn_source_current 1
_diffrn_source_power 0.05
_diffrn_source_type 'Incoatec I\mS HB'
_diffrn_source_voltage 50
_diffrn_standards_number 0
_exptl_absorpt_coefficient_mu 1.008
_exptl_absorpt_correction_T_max 1.0000
_exptl_absorpt_correction_T_min 0.7849
_exptl_absorpt_correction_type multi-scan
_exptl_absorpt_process_details
'SADABS-2016/2 (Bruker,2016/2) was used for absorption correction. wR2(int) was 0.1168 before and 0.0824 after correction. The Ratio of minimum to maximum transmission is 0.7849. The \l/2 correction factor is Not present.'
_exptl_crystal_colour colourless
_exptl_crystal_colour_primary colourless
_exptl_crystal_density_diffrn 1.393
_exptl_crystal_description block
_exptl_crystal_F_000 480
_exptl_crystal_size_max 0.28
_exptl_crystal_size_mid 0.21
_exptl_crystal_size_min 0.15
_refine_diff_density_max 0.213
_refine_diff_density_min -0.189
_refine_diff_density_rms 0.036
_refine_ls_abs_structure_details
;
 Flack x determined using 2199 quotients [(I+)-(I-)]/[(I+)+(I-)]
 (Parsons, Flack and Wagner, Acta Cryst. B69 (2013) 249-259).
;
_refine_ls_abs_structure_Flack 0.07(2)
_refine_ls_extinction_coef 0.0050(8)
_refine_ls_extinction_expression Fc^*^=kFc[1+0.001xFc^2^\l^3^/sin(2\q)]^-1/4^
_refine_ls_extinction_method 'SHELXL-2018/3 (Sheldrick 2018)'
_refine_ls_goodness_of_fit_ref 1.045
_refine_ls_hydrogen_treatment constr
_refine_ls_matrix_type full
_refine_ls_number_parameters 290
_refine_ls_number_reflns 4683
_refine_ls_number_restraints 1
_refine_ls_restrained_S_all 1.045
_refine_ls_R_factor_all 0.0279
_refine_ls_R_factor_gt 0.0279
_refine_ls_shift/su_max 0.000
_refine_ls_shift/su_mean 0.000
_refine_ls_structure_factor_coef Fsqd
_refine_ls_weighting_details 'w=1/[\s^2^(Fo^2^)+(0.0341P)^2^+0.2776P] where P=(Fo^2^+2Fc^2^)/3'
_refine_ls_weighting_scheme calc
_refine_ls_wR_factor_gt 0.0705
_refine_ls_wR_factor_ref 0.0705
_reflns_Friedel_coverage 0.904
_reflns_Friedel_fraction_full 0.994
_reflns_Friedel_fraction_max 0.961
_reflns_number_gt 4669
_reflns_number_total 4683
_reflns_threshold_expression 'I > 2\s(I)'
_cod_data_source_file ja9b04344_si_002.cif
_cod_data_source_block v18648
_cod_original_cell_volume 1093.3(3)
_cod_database_code 4128277
_shelx_shelxl_version_number 2018/3
_shelx_space_group_comment
;
The symmetry employed for this shelxl refinement is uniquely defined
by the following loop, which should always be used as a source of
symmetry information in preference to the above space-group names.
They are only intended as comments.
;
_shelx_estimated_absorpt_t_max 0.864
_shelx_estimated_absorpt_t_min 0.766
_refine_ls_abs_structure_hooft 0.08(2)
_olex2_refinement_description
;
1. Fixed Uiso
 At 1.2 times of:
  All C(H) groups, All C(H,H) groups
2.a Ternary CH refined with riding coordinates:
 C10(H10), C10B(H10B)
2.b Secondary CH2 refined with riding coordinates:
 C7(H7A,H7B), C8(H8A,H8B), C9(H9A,H9B), C11(H11A,H11B), C7B(H7C,H7D), C8B(H8C,
 H8D), C9B(H9C,H9D), C11B(H11C,H11D)
2.c Aromatic/amide H refined with riding coordinates:
 C1(H1), C2(H2), C3(H3), C4(H4), C5(H5), C1B(H1B), C2B(H2B), C3B(H3B),
 C4B(H4B), C5B(H5B)
;
_olex2_submission_special_instructions 'No special instructions were received'

loop_
_space_group_symop_operation_xyz
'x, y, z'
'-x, y+1/2, -z'

loop_
_atom_site_label
_atom_site_type_symbol
_atom_site_fract_x
_atom_site_fract_y
_atom_site_fract_z
_atom_site_U_iso_or_equiv
_atom_site_adp_type
_atom_site_occupancy
_atom_site_site_symmetry_order
_atom_site_calc_flag
_atom_site_refinement_flags_posn
F1 F 0.32541(16) 0.40041(10) 0.59912(17) 0.0431(4) Uani 1 1 d .
F2 F 0.27015(15) 0.39632(8) 0.32270(15) 0.0335(3) Uani 1 1 d .
F3 F 0.40449(18) 0.30333(7) 0.4984(2) 0.0448(4) Uani 1 1 d .
N1 N 0.86415(19) 0.46192(8) 0.7670(2) 0.0193(3) Uani 1 1 d .
C1 C 0.7094(2) 0.57844(10) 0.7756(2) 0.0193(3) Uani 1 1 d .
H1 H 0.600569 0.551163 0.743453 0.023 Uiso 1 1 calc R
C2 C 0.7126(3) 0.65657(11) 0.7990(2) 0.0212(3) Uani 1 1 d .
H2 H 0.605156 0.682188 0.780631 0.025 Uiso 1 1 calc R
C3 C 0.8701(3) 0.69826(10) 0.8490(2) 0.0233(4) Uani 1 1 d .
H3 H 0.870780 0.751900 0.863280 0.028 Uiso 1 1 calc R
C4 C 1.0259(3) 0.65980(11) 0.8774(2) 0.0226(4) Uani 1 1 d .
H4 H 1.135101 0.687376 0.914265 0.027 Uiso 1 1 calc R
C5 C 1.0254(2) 0.58156(10) 0.8530(2) 0.0200(3) Uani 1 1 d .
H5 H 1.133867 0.556453 0.873012 0.024 Uiso 1 1 calc R
C6 C 0.8658(2) 0.53905(10) 0.7991(2) 0.0169(3) Uani 1 1 d .
C7 C 1.0288(2) 0.41911(10) 0.8116(2) 0.0206(3) Uani 1 1 d .
H7A H 1.111774 0.422360 0.941303 0.025 Uiso 1 1 calc R
H7B H 1.091443 0.438068 0.743416 0.025 Uiso 1 1 calc R
C8 C 0.9624(2) 0.33803(11) 0.7576(2) 0.0223(4) Uani 1 1 d .
H8A H 1.055295 0.300544 0.831063 0.027 Uiso 1 1 calc R
H8B H 0.927783 0.328928 0.629484 0.027 Uiso 1 1 calc R
C9 C 0.7989(2) 0.33393(11) 0.7939(2) 0.0226(4) Uani 1 1 d .
H9A H 0.835861 0.325293 0.922660 0.027 Uiso 1 1 calc R
H9B H 0.715949 0.292736 0.723396 0.027 Uiso 1 1 calc R
C10 C 0.7105(2) 0.41228(10) 0.7341(2) 0.0175(3) Uani 1 1 d .
H10 H 0.652969 0.428355 0.810683 0.021 Uiso 1 1 calc R
C11 C 0.5722(2) 0.41654(10) 0.5345(2) 0.0189(3) Uani 1 1 d .
H11A H 0.550630 0.470716 0.498653 0.023 Uiso 1 1 calc R
H11B H 0.624991 0.392123 0.462642 0.023 Uiso 1 1 calc R
C12 C 0.3951(2) 0.37951(11) 0.4899(2) 0.0238(4) Uani 1 1 d .
F1B F 1.25135(17) 0.56209(9) 0.56286(19) 0.0437(4) Uani 1 1 d .
F2B F 1.31937(16) 0.62347(9) 0.38106(18) 0.0391(3) Uani 1 1 d .
F3B F 1.20169(17) 0.68187(8) 0.5263(2) 0.0452(4) Uani 1 1 d .
N1B N 0.70848(19) 0.55065(8) 0.2084(2) 0.0184(3) Uani 1 1 d .
C1B C 0.8426(2) 0.42405(10) 0.2799(2) 0.0185(3) Uani 1 1 d .
H1B H 0.957815 0.445111 0.353668 0.022 Uiso 1 1 calc R
C2B C 0.8219(2) 0.34558(10) 0.2620(2) 0.0203(3) Uani 1 1 d .
H2B H 0.923526 0.313655 0.323800 0.024 Uiso 1 1 calc R
C3B C 0.6556(3) 0.31306(10) 0.1556(3) 0.0225(4) Uani 1 1 d .
H3B H 0.641937 0.259336 0.146398 0.027 Uiso 1 1 calc R
C4B C 0.5093(2) 0.36062(11) 0.0626(3) 0.0228(4) Uani 1 1 d .
H4B H 0.395169 0.338965 -0.012449 0.027 Uiso 1 1 calc R
C5B C 0.5268(2) 0.43891(10) 0.0773(2) 0.0192(3) Uani 1 1 d .
H5B H 0.425025 0.470230 0.011096 0.023 Uiso 1 1 calc R
C6B C 0.6937(2) 0.47269(10) 0.1893(2) 0.0165(3) Uani 1 1 d .
C7B C 0.5512(2) 0.60040(9) 0.1299(2) 0.0193(3) Uani 1 1 d .
H7C H 0.460825 0.586065 0.170627 0.023 Uiso 1 1 calc R
H7D H 0.494467 0.598500 -0.002516 0.023 Uiso 1 1 calc R
C8B C 0.6289(2) 0.67893(10) 0.1987(2) 0.0221(4) Uani 1 1 d .
H8C H 0.538543 0.712298 0.209414 0.027 Uiso 1 1 calc R
H8D H 0.671969 0.703456 0.118799 0.027 Uiso 1 1 calc R
C9B C 0.7855(2) 0.66176(10) 0.3825(2) 0.0210(4) Uani 1 1 d .
H9C H 0.742260 0.654403 0.473724 0.025 Uiso 1 1 calc R
H9D H 0.875543 0.703305 0.421716 0.025 Uiso 1 1 calc R
C10B C 0.8648(2) 0.58802(10) 0.3508(2) 0.0171(3) Uani 1 1 d .
H10B H 0.913633 0.556011 0.461520 0.020 Uiso 1 1 calc R
C11B C 1.0111(2) 0.60073(10) 0.2894(2) 0.0197(3) Uani 1 1 d .
H11C H 1.019055 0.554709 0.225187 0.024 Uiso 1 1 calc R
H11D H 0.974199 0.643654 0.203551 0.024 Uiso 1 1 calc R
C12B C 1.1931(2) 0.61736(12) 0.4383(3) 0.0237(4) Uani 1 1 d .

loop_
_atom_site_aniso_label
_atom_site_aniso_U_11
_atom_site_aniso_U_22
_atom_site_aniso_U_33
_atom_site_aniso_U_23
_atom_site_aniso_U_13
_atom_site_aniso_U_12
F1 0.0215(6) 0.0789(10) 0.0341(6) -0.0110(7) 0.0173(5) -0.0090(6)
F2 0.0199(5) 0.0477(7) 0.0246(5) -0.0003(5) 0.0028(4) -0.0051(5)
F3 0.0350(7) 0.0281(7) 0.0541(9) 0.0001(6) 0.0052(6) -0.0146(5)
N1 0.0126(7) 0.0203(7) 0.0238(7) -0.0020(6) 0.0071(6) 0.0000(5)
C1 0.0157(8) 0.0239(8) 0.0176(8) -0.0022(6) 0.0070(7) -0.0015(6)
C2 0.0230(8) 0.0252(9) 0.0156(7) -0.0008(7) 0.0087(7) 0.0029(7)
C3 0.0317(10) 0.0198(8) 0.0169(8) -0.0013(7) 0.0095(7) -0.0016(7)
C4 0.0224(9) 0.0254(9) 0.0177(8) -0.0019(7) 0.0073(7) -0.0079(7)
C5 0.0156(8) 0.0258(9) 0.0183(8) 0.0005(6) 0.0074(7) -0.0007(6)
C6 0.0161(8) 0.0200(8) 0.0141(7) -0.0002(6) 0.0066(6) -0.0008(6)
C7 0.0152(8) 0.0240(9) 0.0218(8) 0.0021(7) 0.0077(7) 0.0044(6)
C8 0.0229(8) 0.0215(8) 0.0213(8) 0.0015(7) 0.0090(7) 0.0044(7)
C9 0.0224(9) 0.0222(9) 0.0229(8) 0.0052(7) 0.0100(7) 0.0011(7)
C10 0.0165(8) 0.0182(8) 0.0182(8) 0.0002(6) 0.0082(6) -0.0011(6)
C11 0.0181(8) 0.0196(8) 0.0193(8) 0.0005(6) 0.0088(7) -0.0016(6)
C12 0.0201(9) 0.0271(10) 0.0224(8) -0.0018(7) 0.0082(7) -0.0040(7)
F1B 0.0204(6) 0.0580(9) 0.0402(7) 0.0228(7) 0.0029(5) 0.0025(6)
F2B 0.0210(6) 0.0605(8) 0.0394(7) -0.0056(6) 0.0169(5) -0.0110(6)
F3B 0.0275(7) 0.0448(8) 0.0536(8) -0.0279(7) 0.0098(6) -0.0096(6)
N1B 0.0133(7) 0.0185(7) 0.0201(7) 0.0005(6) 0.0047(6) 0.0010(5)
C1B 0.0151(8) 0.0223(9) 0.0178(8) 0.0006(6) 0.0072(6) 0.0014(6)
C2B 0.0193(8) 0.0216(8) 0.0209(8) 0.0023(7) 0.0100(7) 0.0058(7)
C3B 0.0256(9) 0.0181(8) 0.0260(9) -0.0021(7) 0.0137(8) 0.0001(7)
C4B 0.0184(8) 0.0257(9) 0.0242(9) -0.0031(7) 0.0095(7) -0.0031(7)
C5B 0.0146(8) 0.0215(8) 0.0197(8) 0.0007(7) 0.0063(7) 0.0016(6)
C6B 0.0159(8) 0.0203(8) 0.0149(7) -0.0005(6) 0.0083(6) 0.0001(6)
C7B 0.0164(8) 0.0210(9) 0.0197(8) 0.0016(7) 0.0074(7) 0.0030(7)
C8B 0.0241(9) 0.0187(8) 0.0228(9) 0.0020(7) 0.0100(7) 0.0047(7)
C9B 0.0225(9) 0.0216(8) 0.0192(8) -0.0012(7) 0.0097(7) 0.0022(7)
C10B 0.0155(8) 0.0197(8) 0.0147(7) -0.0010(6) 0.0057(6) -0.0011(6)
C11B 0.0194(8) 0.0238(9) 0.0162(7) -0.0012(7) 0.0084(6) -0.0021(7)
C12B 0.0189(8) 0.0266(9) 0.0248(9) -0.0016(7) 0.0093(7) -0.0025(7)

loop_
_atom_type_symbol
_atom_type_description
_atom_type_scat_dispersion_real
_atom_type_scat_dispersion_imag
_atom_type_scat_source
C C 0.0181 0.0091 'International Tables Vol C Tables 4.2.6.8 and 6.1.1.4'
H H 0.0000 0.0000 'International Tables Vol C Tables 4.2.6.8 and 6.1.1.4'
N N 0.0311 0.0180 'International Tables Vol C Tables 4.2.6.8 and 6.1.1.4'
F F 0.0727 0.0534 'International Tables Vol C Tables 4.2.6.8 and 6.1.1.4'

loop_
_exptl_crystal_face_index_h
_exptl_crystal_face_index_k
_exptl_crystal_face_index_l
_exptl_crystal_face_perp_dist
0.00 1.00 0.00 0.105
0.00 -1.00 0.00 0.046
-1.00 -1.00 0.00 0.088
1.00 1.00 0.00 0.043
5.00 4.00 -8.00 0.116
-3.00 0.00 5.00 0.101
1.00 -2.00 0.00 0.051
-1.00 2.00 0.00 0.098
1.00 0.00 -4.00 0.147
-4.00 -1.00 4.00 0.101
1.00 4.00 0.00 0.071

loop_
_geom_angle_atom_site_label_1
_geom_angle_atom_site_label_2
_geom_angle_atom_site_label_3
_geom_angle
C6 N1 C7 122.11(14)
C6 N1 C10 123.42(14)
C7 N1 C10 112.39(14)
C2 C1 H1 119.7
C2 C1 C6 120.65(17)
C6 C1 H1 119.7
C1 C2 H2 119.4
C1 C2 C3 121.30(18)
C3 C2 H2 119.4
C2 C3 H3 120.7
C4 C3 C2 118.52(17)
C4 C3 H3 120.7
C3 C4 H4 119.4
C3 C4 C5 121.13(17)
C5 C4 H4 119.4
C4 C5 H5 119.6
C4 C5 C6 120.78(17)
C6 C5 H5 119.6
N1 C6 C1 121.88(15)
N1 C6 C5 120.53(15)
C5 C6 C1 117.57(16)
N1 C7 H7A 111.1
N1 C7 H7B 111.1
N1 C7 C8 103.52(14)
H7A C7 H7B 109.0
C8 C7 H7A 111.1
C8 C7 H7B 111.1
C7 C8 H8A 111.2
C7 C8 H8B 111.2
C7 C8 C9 102.84(14)
H8A C8 H8B 109.1
C9 C8 H8A 111.2
C9 C8 H8B 111.2
C8 C9 H9A 111.1
C8 C9 H9B 111.1
C8 C9 C10 103.42(14)
H9A C9 H9B 109.0
C10 C9 H9A 111.1
C10 C9 H9B 111.1
N1 C10 C9 102.91(13)
N1 C10 H10 110.0
N1 C10 C11 109.45(13)
C9 C10 H10 110.0
C9 C10 C11 114.16(14)
C11 C10 H10 110.0
C10 C11 H11A 108.6
C10 C11 H11B 108.6
H11A C11 H11B 107.6
C12 C11 C10 114.59(14)
C12 C11 H11A 108.6
C12 C11 H11B 108.6
F1 C12 F2 106.34(15)
F1 C12 F3 105.72(17)
F1 C12 C11 113.22(15)
F2 C12 C11 111.95(15)
F3 C12 F2 105.86(15)
F3 C12 C11 113.15(16)
C6B N1B C7B 121.89(14)
C6B N1B C10B 122.71(14)
C7B N1B C10B 112.55(14)
C2B C1B H1B 119.8
C2B C1B C6B 120.49(16)
C6B C1B H1B 119.8
C1B C2B H2B 119.4
C3B C2B C1B 121.18(16)
C3B C2B H2B 119.4
C2B C3B H3B 120.7
C2B C3B C4B 118.64(17)
C4B C3B H3B 120.7
C3B C4B H4B 119.4
C5B C4B C3B 121.25(17)
C5B C4B H4B 119.4
C4B C5B H5B 119.6
C4B C5B C6B 120.70(16)
C6B C5B H5B 119.6
N1B C6B C1B 121.96(15)
N1B C6B C5B 120.36(15)
C5B C6B C1B 117.68(16)
N1B C7B H7C 111.1
N1B C7B H7D 111.1
N1B C7B C8B 103.41(14)
H7C C7B H7D 109.0
C8B C7B H7C 111.1
C8B C7B H7D 111.1
C7B C8B H8C 111.2
C7B C8B H8D 111.2
C7B C8B C9B 102.95(14)
H8C C8B H8D 109.1
C9B C8B H8C 111.2
C9B C8B H8D 111.2
C8B C9B H9C 111.1
C8B C9B H9D 111.1
C8B C9B C10B 103.29(13)
H9C C9B H9D 109.1
C10B C9B H9C 111.1
C10B C9B H9D 111.1
N1B C10B C9B 103.11(13)
N1B C10B H10B 109.9
N1B C10B C11B 109.84(13)
C9B C10B H10B 109.9
C9B C10B C11B 113.86(14)
C11B C10B H10B 109.9
C10B C11B H11C 108.7
C10B C11B H11D 108.7
H11C C11B H11D 107.6
C12B C11B C10B 114.05(14)
C12B C11B H11C 108.7
C12B C11B H11D 108.7
F1B C12B C11B 112.32(16)
F2B C12B F1B 105.63(16)
F2B C12B C11B 112.37(16)
F3B C12B F1B 105.90(17)
F3B C12B F2B 105.93(16)
F3B C12B C11B 114.04(15)

loop_
_geom_bond_atom_site_label_1
_geom_bond_atom_site_label_2
_geom_bond_distance
F1 C12 1.338(2)
F2 C12 1.346(2)
F3 C12 1.341(2)
N1 C6 1.381(2)
N1 C7 1.457(2)
N1 C10 1.468(2)
C1 H1 0.9500
C1 C2 1.386(2)
C1 C6 1.409(2)
C2 H2 0.9500
C2 C3 1.391(3)
C3 H3 0.9500
C3 C4 1.385(3)
C4 H4 0.9500
C4 C5 1.390(3)
C5 H5 0.9500
C5 C6 1.408(2)
C7 H7A 0.9900
C7 H7B 0.9900
C7 C8 1.521(3)
C8 H8A 0.9900
C8 H8B 0.9900
C8 C9 1.526(3)
C9 H9A 0.9900
C9 H9B 0.9900
C9 C10 1.534(2)
C10 H10 1.0000
C10 C11 1.543(2)
C11 H11A 0.9900
C11 H11B 0.9900
C11 C12 1.497(2)
F1B C12B 1.345(2)
F2B C12B 1.344(2)
F3B C12B 1.337(2)
N1B C6B 1.378(2)
N1B C7B 1.460(2)
N1B C10B 1.463(2)
C1B H1B 0.9500
C1B C2B 1.389(2)
C1B C6B 1.411(2)
C2B H2B 0.9500
C2B C3B 1.386(3)
C3B H3B 0.9500
C3B C4B 1.389(3)
C4B H4B 0.9500
C4B C5B 1.383(3)
C5B H5B 0.9500
C5B C6B 1.409(2)
C7B H7C 0.9900
C7B H7D 0.9900
C7B C8B 1.522(2)
C8B H8C 0.9900
C8B H8D 0.9900
C8B C9B 1.531(2)
C9B H9C 0.9900
C9B H9D 0.9900
C9B C10B 1.532(2)
C10B H10B 1.0000
C10B C11B 1.540(2)
C11B H11C 0.9900
C11B H11D 0.9900
C11B C12B 1.492(2)

loop_
_geom_torsion_atom_site_label_1
_geom_torsion_atom_site_label_2
_geom_torsion_atom_site_label_3
_geom_torsion_atom_site_label_4
_geom_torsion
N1 C7 C8 C9 -32.67(17)
N1 C10 C11 C12 -169.66(14)
C1 C2 C3 C4 -0.8(3)
C2 C1 C6 N1 -176.33(17)
C2 C1 C6 C5 2.2(2)
C2 C3 C4 C5 1.4(3)
C3 C4 C5 C6 -0.2(3)
C4 C5 C6 N1 176.96(16)
C4 C5 C6 C1 -1.6(2)
C6 N1 C7 C8 178.69(15)
C6 N1 C10 C9 -154.32(16)
C6 N1 C10 C11 83.93(19)
C6 C1 C2 C3 -1.1(3)
C7 N1 C6 C1 -172.31(16)
C7 N1 C6 C5 9.2(2)
C7 N1 C10 C9 9.54(18)
C7 N1 C10 C11 -112.21(16)
C7 C8 C9 C10 38.84(17)
C8 C9 C10 N1 -29.70(17)
C8 C9 C10 C11 88.80(17)
C9 C10 C11 C12 75.63(19)
C10 N1 C6 C1 -10.0(3)
C10 N1 C6 C5 171.50(15)
C10 N1 C7 C8 14.59(18)
C10 C11 C12 F1 48.9(2)
C10 C11 C12 F2 169.05(15)
C10 C11 C12 F3 -71.4(2)
N1B C7B C8B C9B -31.94(17)
N1B C10B C11B C12B -163.28(15)
C1B C2B C3B C4B 1.6(3)
C2B C1B C6B N1B 177.98(16)
C2B C1B C6B C5B -1.9(2)
C2B C3B C4B C5B -1.1(3)
C3B C4B C5B C6B -0.8(3)
C4B C5B C6B N1B -177.54(17)
C4B C5B C6B C1B 2.3(3)
C6B N1B C7B C8B 175.09(15)
C6B N1B C10B C9B -150.89(16)
C6B N1B C10B C11B 87.41(19)
C6B C1B C2B C3B -0.1(3)
C7B N1B C6B C1B -173.43(15)
C7B N1B C6B C5B 6.4(2)
C7B N1B C10B C9B 10.31(18)
C7B N1B C10B C11B -111.40(16)
C7B C8B C9B C10B 38.57(17)
C8B C9B C10B N1B -29.95(17)
C8B C9B C10B C11B 89.01(16)
C9B C10B C11B C12B 81.68(19)
C10B N1B C6B C1B -14.0(2)
C10B N1B C6B C5B 165.87(16)
C10B N1B C7B C8B 13.72(19)
C10B C11B C12B F1B 57.2(2)
C10B C11B C12B F2B 176.16(15)
C10B C11B C12B F3B -63.3(2)
